data_7242369
loop_
_publ_author_name
'Anghel, C\(at\(alin C.'
'Stroia, Ioan'
'Pop, Alexandra'
'Bende, Atilla'
'Grosu, Ion'
'H\(adade, Niculina D.'
'Roncali, Jean'

_publ_section_title
;
 An attempt to synthesize a terthienyl-based analog of indacenedithiophene
 (IDT): unexpected synthesis of a naphtho[2,3-b]thiophene derivative
;
_journal_issue 17
_journal_name_full 'RSC Advances'
_journal_page_first 9894
_journal_page_last 9900
_journal_paper_doi 10.1039/D1RA00659B
_journal_volume 11
_journal_year 2021
_chemical_formula_sum 'C62 H72 S3'
_chemical_formula_weight 913.37
_chemical_name_common PAC24.5
_space_group_crystal_system triclinic
_space_group_IT_number 2
_space_group_name_Hall '-P 1'
_space_group_name_H-M_alt 'P -1'
_atom_sites_solution_hydrogens geom
_audit_update_record
;
2020-12-20 deposited with the CCDC.	2021-02-25 downloaded from the CCDC.
;
_cell_angle_alpha 71.903(7)
_cell_angle_beta 72.493(6)
_cell_angle_gamma 77.170(8)
_cell_formula_units_Z 2
_cell_length_a 10.5801(19)
_cell_length_b 16.028(4)
_cell_length_c 17.160(4)
_cell_measurement_reflns_used 440
_cell_measurement_temperature 100.(2)
_cell_measurement_theta_max 26.0797
_cell_measurement_theta_min 2.9882
_cell_volume 2611.2(10)
_computing_cell_refinement 'APEX3 v2018.7-2 (Bruker AXS)'
_computing_data_collection 'Bruker APEX3 2019.1-0'
_computing_data_reduction 'SAINT V8.38A (Bruker AXS Inc., 2017)'
_computing_molecular_graphics 'shelXle (C.B. Huebschle, rev 958)'
_computing_publication_material 'Bruker APEX3 2019.1-0'
_computing_structure_refinement 'SHELXL-2018/3 (Sheldrick, 2018)'
_computing_structure_solution 'SHELXT 2014/5 (Sheldrick, 2014)'
_diffrn_ambient_temperature 100.(2)
_diffrn_detector_area_resol_mean 7.3910
_diffrn_measured_fraction_theta_full 0.997
_diffrn_measured_fraction_theta_max 0.997
_diffrn_measurement_device_type 'Bruker D8 Venture'
_diffrn_measurement_method '\f and \w scans'
_diffrn_radiation_monochromator 'multilayer optics'
_diffrn_radiation_type 'Mo K\a'
_diffrn_radiation_wavelength 0.71073
_diffrn_reflns_av_R_equivalents 0.0713
_diffrn_reflns_av_unetI/netI 0.0396
_diffrn_reflns_limit_h_max 14
_diffrn_reflns_limit_h_min -14
_diffrn_reflns_limit_k_max 21
_diffrn_reflns_limit_k_min -21
_diffrn_reflns_limit_l_max 22
_diffrn_reflns_limit_l_min -22
_diffrn_reflns_number 134242
_diffrn_reflns_theta_full 28.30
_diffrn_reflns_theta_max 28.30
_diffrn_reflns_theta_min 2.28
_diffrn_source 'Incoatec Mo--I\mS 3.0 microfocus source'
_exptl_absorpt_coefficient_mu 0.180
_exptl_absorpt_correction_T_max 0.99
_exptl_absorpt_correction_T_min 0.95
_exptl_absorpt_correction_type multi-scan
_exptl_absorpt_process_details
;
Krause, L., Herbst-Irmer, R., Sheldrick G.M. & Stalke D.,
J. Appl. Cryst. 48 (2015) 3-10
;
_exptl_crystal_colour 'clear pale yellow'
_exptl_crystal_density_diffrn 1.162
_exptl_crystal_density_method 'not measured'
_exptl_crystal_description plate
_exptl_crystal_F_000 984
_exptl_crystal_size_max 0.090
_exptl_crystal_size_mid 0.080
_exptl_crystal_size_min 0.040
_refine_diff_density_max 0.983
_refine_diff_density_min -0.530
_refine_ls_extinction_method none
_refine_ls_goodness_of_fit_ref 1.046
_refine_ls_hydrogen_treatment constr
_refine_ls_matrix_type full
_refine_ls_number_parameters 593
_refine_ls_number_reflns 12919
_refine_ls_number_restraints 0
_refine_ls_restrained_S_all 1.046
_refine_ls_R_factor_all 0.0825
_refine_ls_R_factor_gt 0.0545
_refine_ls_shift/su_max 0.001
_refine_ls_shift/su_mean 0.000
_refine_ls_structure_factor_coef Fsqd
_refine_ls_weighting_details 'w=1/[\s^2^(Fo^2^)+(0.0574P)^2^+2.2571P] where P=(Fo^2^+2Fc^2^)/3'
_refine_ls_weighting_scheme calc
_refine_ls_wR_factor_gt 0.1286
_refine_ls_wR_factor_ref 0.1474
_reflns_number_gt 9499
_reflns_number_total 12919
_reflns_threshold_expression 'I > 2\s(I)'
_cod_data_source_file d1ra00659b2.cif
_cod_data_source_block ale040
_cod_depositor_comments
;
The following automatic conversions were performed:

data item '_exptl_absorpt_correction_type' value 'Multi-Scan' was
changed to 'multi-scan' in accordance with the
/home/data/users/saulius/crontab/automatic-downloads/rss-feeds/RSC/lib/dictionaries/cif_core.dic
dictionary named 'cif_core.dic' version 2.4.2 last updated on
2011-04-26.

Automatic conversion script
Id: cif_fix_values 7556 2019-12-06 15:28:31Z antanas 
;
_cod_original_cell_volume 2611.2(9)
_cod_database_code 7242369

loop_
_space_group_symop_operation_xyz
'x, y, z'
'-x, -y, -z'

loop_
_atom_site_type_symbol
_atom_site_label
_atom_site_fract_x
_atom_site_fract_y
_atom_site_fract_z
_atom_site_U_iso_or_equiv
_atom_site_adp_type
_atom_site_calc_flag
_atom_site_refinement_flags_adp
_atom_site_refinement_flags_occupancy
_atom_site_refinement_flags_posn
_atom_site_occupancy
_atom_site_disorder_assembly
_atom_site_disorder_group
S S1 0.54074(5) 0.63753(4) 0.46108(3) 0.02681(13) Uani d . . . 1 . .
S S2 0.49524(5) 0.52624(4) 0.32107(4) 0.03189(14) Uani d . . . 1 . .
S S3 0.77158(6) 0.48578(4) 0.11266(3) 0.02908(14) Uani d . . . 1 . .
C C1 0.86070(19) 0.47697(13) 0.37606(12) 0.0207(4) Uani d . . . 1 . .
C C2 0.97672(19) 0.52136(13) 0.30859(12) 0.0214(4) Uani d . . . 1 . .
C C3 1.0704(2) 0.54706(14) 0.33592(13) 0.0260(4) Uani d . . . 1 . .
H H3 1.061518 0.536162 0.394856 0.031 Uiso calc U . R 1 . .
C C4 1.1770(2) 0.58856(15) 0.27778(14) 0.0274(4) Uani d . . . 1 . .
H H4 1.239671 0.605078 0.297959 0.033 Uiso calc U . R 1 . .
C C5 1.1933(2) 0.60622(15) 0.19065(14) 0.0288(5) Uani d . . . 1 . .
C C6 1.0980(2) 0.58189(16) 0.16399(14) 0.0302(5) Uani d . . . 1 . .
H H6 1.10539 0.594173 0.105073 0.036 Uiso calc U . R 1 . .
C C7 0.9914(2) 0.53966(14) 0.22212(13) 0.0257(4) Uani d . . . 1 . .
H H7 0.928404 0.523387 0.201992 0.031 Uiso calc U . R 1 . .
C C8 1.3113(2) 0.64796(19) 0.12751(16) 0.0409(6) Uani d . . . 1 . .
H H8A 1.291062 0.670435 0.071287 0.049 Uiso calc U . R 1 . .
H H8AB 1.389983 0.601257 0.123145 0.049 Uiso calc U . R 1 . .
C C9 1.3487(2) 0.72351(17) 0.14804(16) 0.0382(6) Uani d . . . 1 . .
H H9A 1.376809 0.70027 0.201789 0.046 Uiso calc U . R 1 . .
H H9AB 1.42625 0.746144 0.102878 0.046 Uiso calc U . R 1 . .
C C10 1.2365(3) 0.79928(19) 0.15626(19) 0.0479(7) Uani d . . . 1 . .
H H10A 1.158915 0.776575 0.201357 0.058 Uiso calc U . R 1 . .
H H10B 1.208445 0.822495 0.102482 0.058 Uiso calc U . R 1 . .
C C11 1.2744(3) 0.8771(2) 0.1775(2) 0.0568(8) Uani d . . . 1 . .
H H11A 1.191352 0.916379 0.196011 0.068 Uiso calc U . R 1 . .
H H11B 1.316997 0.852289 0.225497 0.068 Uiso calc U . R 1 . .
C C12 1.3680(3) 0.9321(2) 0.10459(19) 0.0549(7) Uani d . . . 1 . .
H H12A 1.321344 0.963303 0.059193 0.066 Uiso calc U . R 1 . .
H H12B 1.446414 0.892205 0.081391 0.066 Uiso calc U . R 1 . .
C C13 1.4166(4) 1.0001(2) 0.1298(2) 0.0716(11) Uani d . . . 1 . .
H H13A 1.480847 1.031306 0.081092 0.107 Uiso calc U . R 1 . .
H H13B 1.459989 0.969985 0.176192 0.107 Uiso calc U . R 1 . .
H H13C 1.340147 1.042935 0.148407 0.107 Uiso calc U . R 1 . .
C C14 0.77143(19) 0.54323(13) 0.42288(12) 0.0216(4) Uani d . . . 1 . .
C C15 0.7858(2) 0.59068(14) 0.47642(13) 0.0255(4) Uani d . . . 1 . .
H H15 0.86596 0.586661 0.492333 0.031 Uiso calc U . R 1 . .
C C16 0.6683(2) 0.64313(14) 0.50210(14) 0.0278(4) Uani d . . . 1 . .
H H16 0.658019 0.679146 0.538962 0.033 Uiso calc U . R 1 . .
C C17 0.64552(19) 0.56283(13) 0.40853(13) 0.0221(4) Uani d . . . 1 . .
C C18 0.6296(2) 0.51567(13) 0.35409(13) 0.0225(4) Uani d . . . 1 . .
C C19 0.75944(19) 0.45593(13) 0.33734(12) 0.0200(4) Uani d . . . 1 . .
C C20 0.91161(19) 0.39158(13) 0.43614(12) 0.0201(4) Uani d . . . 1 . .
C C21 1.03369(19) 0.34073(13) 0.40985(13) 0.0225(4) Uani d . . . 1 . .
H H21 1.089872 0.361744 0.355248 0.027 Uiso calc U . R 1 . .
C C22 1.0748(2) 0.25959(14) 0.46224(13) 0.0249(4) Uani d . . . 1 . .
H H22 1.158793 0.22658 0.442908 0.03 Uiso calc U . R 1 . .
C C23 0.9947(2) 0.22619(14) 0.54245(13) 0.0255(4) Uani d . . . 1 . .
C C24 0.8733(2) 0.27711(14) 0.56902(13) 0.0278(4) Uani d . . . 1 . .
H H24 0.817242 0.255762 0.623587 0.033 Uiso calc U . R 1 . .
C C25 0.8318(2) 0.35898(14) 0.51729(13) 0.0246(4) Uani d . . . 1 . .
H H25 0.748882 0.392678 0.537332 0.03 Uiso calc U . R 1 . .
C C26 1.0416(2) 0.13721(15) 0.59701(15) 0.0327(5) Uani d . . . 1 . .
H H26A 1.064247 0.092544 0.564193 0.039 Uiso calc U . R 1 . .
H H26B 0.966937 0.119122 0.646844 0.039 Uiso calc U . R 1 . .
C C27 1.1640(2) 0.13696(16) 0.62805(15) 0.0355(5) Uani d . . . 1 . .
H H27A 1.201437 0.074858 0.651299 0.043 Uiso calc U . R 1 . .
H H27B 1.233662 0.164207 0.579233 0.043 Uiso calc U . R 1 . .
C C28 1.1306(2) 0.18671(16) 0.69522(15) 0.0345(5) Uani d . . . 1 . .
H H28A 1.062546 0.158305 0.744482 0.041 Uiso calc U . R 1 . .
H H28B 1.090279 0.248179 0.672373 0.041 Uiso calc U . R 1 . .
C C29 1.2504(2) 0.18989(17) 0.72535(16) 0.0381(5) Uani d . . . 1 . .
H H29A 1.29087 0.128443 0.748041 0.046 Uiso calc U . R 1 . .
H H29B 1.318243 0.218549 0.676163 0.046 Uiso calc U . R 1 . .
C C30 1.2164(3) 0.2392(2) 0.7925(2) 0.0541(7) Uani d . . . 1 . .
H H30A 1.17036 0.299341 0.771033 0.065 Uiso calc U . R 1 . .
H H30B 1.152699 0.208259 0.84291 0.065 Uiso calc U . R 1 . .
C C31 1.3348(3) 0.2481(2) 0.8194(2) 0.0589(8) Uani d . . . 1 . .
H H31A 1.401198 0.275485 0.769581 0.088 Uiso calc U . R 1 . .
H H31B 1.374945 0.189288 0.847078 0.088 Uiso calc U . R 1 . .
H H31C 1.305091 0.285365 0.859155 0.088 Uiso calc U . R 1 . .
C C32 0.78600(19) 0.38783(13) 0.30281(12) 0.0206(4) Uani d . . . 1 . .
H H32 0.871859 0.353329 0.301002 0.025 Uiso calc U . R 1 . .
C C33 0.69477(19) 0.36054(13) 0.26692(12) 0.0208(4) Uani d . . . 1 . .
C C34 0.61730(19) 0.29104(13) 0.31549(12) 0.0198(4) Uani d . . . 1 . .
C C35 0.62902(19) 0.24267(13) 0.39851(12) 0.0218(4) Uani d . . . 1 . .
H H35 0.689431 0.257772 0.421503 0.026 Uiso calc U . R 1 . .
C C36 0.5561(2) 0.17482(13) 0.44670(13) 0.0234(4) Uani d . . . 1 . .
C C37 0.4643(2) 0.15373(14) 0.41183(13) 0.0260(4) Uani d . . . 1 . .
H H37 0.413867 0.106625 0.444 0.031 Uiso calc U . R 1 . .
C C38 0.4474(2) 0.20004(14) 0.33283(13) 0.0253(4) Uani d . . . 1 . .
H H38 0.383926 0.18522 0.312051 0.03 Uiso calc U . R 1 . .
C C39 0.52298(19) 0.26988(13) 0.28124(12) 0.0210(4) Uani d . . . 1 . .
C C40 0.5102(2) 0.31602(13) 0.19813(12) 0.0222(4) Uani d . . . 1 . .
C C41 0.5948(2) 0.37886(13) 0.14935(12) 0.0227(4) Uani d . . . 1 . .
C C42 0.6852(2) 0.40032(13) 0.18476(12) 0.0221(4) Uani d . . . 1 . .
C C43 0.6017(2) 0.43214(14) 0.06356(13) 0.0272(4) Uani d . . . 1 . .
H H43 0.549245 0.426885 0.029552 0.033 Uiso calc U . R 1 . .
C C44 0.6903(2) 0.49008(15) 0.03673(13) 0.0311(5) Uani d . . . 1 . .
H H44 0.706925 0.529528 -0.018364 0.037 Uiso calc U . R 1 . .
C C45 0.5738(2) 0.12297(14) 0.53364(13) 0.0270(4) Uani d . . . 1 . .
H H45A 0.501532 0.08554 0.562236 0.032 Uiso calc U . R 1 . .
H H45B 0.564341 0.165053 0.567463 0.032 Uiso calc U . R 1 . .
C C46 0.7086(2) 0.06395(14) 0.53202(13) 0.0260(4) Uani d . . . 1 . .
H H46A 0.780873 0.101139 0.501751 0.031 Uiso calc U . R 1 . .
H H46B 0.7168 0.020625 0.499743 0.031 Uiso calc U . R 1 . .
C C47 0.7286(2) 0.01359(14) 0.62005(13) 0.0261(4) Uani d . . . 1 . .
H H47A 0.727394 0.056684 0.651044 0.031 Uiso calc U . R 1 . .
H H47B 0.653369 -0.020646 0.651946 0.031 Uiso calc U . R 1 . .
C C48 0.8601(2) -0.04956(14) 0.61619(13) 0.0274(4) Uani d . . . 1 . .
H H48A 0.858432 -0.094129 0.587585 0.033 Uiso calc U . R 1 . .
H H48B 0.934131 -0.015378 0.580783 0.033 Uiso calc U . R 1 . .
C C49 0.8906(2) -0.09810(15) 0.70138(14) 0.0326(5) Uani d . . . 1 . .
H H49A 0.820799 -0.136186 0.735748 0.039 Uiso calc U . R 1 . .
H H49B 0.887747 -0.054238 0.731933 0.039 Uiso calc U . R 1 . .
C C50 1.0276(2) -0.15527(17) 0.69178(16) 0.0400(6) Uani d . . . 1 . .
H H50A 1.033815 -0.194989 0.656959 0.06 Uiso calc U . R 1 . .
H H50B 1.039138 -0.190518 0.747777 0.06 Uiso calc U . R 1 . .
H H50C 1.097703 -0.117035 0.664429 0.06 Uiso calc U . R 1 . .
C C51 0.4049(2) 0.30333(14) 0.16276(12) 0.0236(4) Uani d . . . 1 . .
C C52 0.4355(2) 0.25842(16) 0.10006(15) 0.0318(5) Uani d . . . 1 . .
H H52 0.524629 0.231383 0.081449 0.038 Uiso calc U . R 1 . .
C C53 0.3353(2) 0.25293(16) 0.06427(15) 0.0338(5) Uani d . . . 1 . .
H H53 0.357762 0.221992 0.021758 0.041 Uiso calc U . R 1 . .
C C54 0.2034(2) 0.29206(15) 0.08998(14) 0.0295(5) Uani d . . . 1 . .
C C55 0.1736(2) 0.33747(15) 0.15209(14) 0.0295(5) Uani d . . . 1 . .
H H55 0.08453 0.364715 0.170514 0.035 Uiso calc U . R 1 . .
C C56 0.2733(2) 0.34348(15) 0.18775(13) 0.0279(4) Uani d . . . 1 . .
H H56 0.250996 0.375338 0.229525 0.034 Uiso calc U . R 1 . .
C C57 0.0953(2) 0.28717(17) 0.05088(16) 0.0370(5) Uani d . . . 1 . .
H H57A 0.11905 0.317594 -0.010274 0.044 Uiso calc U . R 1 . .
H H57B 0.009822 0.319408 0.077149 0.044 Uiso calc U . R 1 . .
C C58 0.0749(3) 0.19297(18) 0.06138(17) 0.0440(6) Uani d . . . 1 . .
H H58A 0.065318 0.159525 0.121519 0.053 Uiso calc U . R 1 . .
H H58B 0.155279 0.163628 0.027321 0.053 Uiso calc U . R 1 . .
C C60 -0.0787(4) 0.0970(3) 0.0515(2) 0.0792(12) Uani d . . . 1 . .
H H60A 0.003757 0.060701 0.027158 0.095 Uiso calc U . R 1 . .
H H60B -0.146751 0.099709 0.021541 0.095 Uiso calc U . R 1 . .
C C61 -0.0486(3) 0.1892(2) 0.0341(2) 0.0609(9) Uani d . . . 1 . .
H H61A -0.127299 0.223907 0.063971 0.073 Uiso calc U . R 1 . .
H H61B -0.034848 0.217777 -0.027389 0.073 Uiso calc U . R 1 . .
C C62 -0.1286(4) 0.0506(2) 0.1438(2) 0.0697(10) Uani d . . . 1 . .
H H62A -0.061775 0.050702 0.173577 0.084 Uiso calc U . R 1 . .
H H62B -0.130466 -0.01211 0.147677 0.084 Uiso calc U . R 1 . .
C C63 -0.2647(4) 0.0864(3) 0.1921(3) 0.0876(13) Uani d . . . 1 . .
H H63A -0.262471 0.146171 0.195078 0.131 Uiso calc U . R 1 . .
H H63B -0.286856 0.047462 0.249581 0.131 Uiso calc U . R 1 . .
H H63C -0.332594 0.088857 0.162965 0.131 Uiso calc U . R 1 . .

loop_
_atom_site_aniso_label
_atom_site_aniso_U_11
_atom_site_aniso_U_22
_atom_site_aniso_U_33
_atom_site_aniso_U_12
_atom_site_aniso_U_13
_atom_site_aniso_U_23
S1 0.0233(3) 0.0279(3) 0.0336(3) -0.0022(2) -0.0089(2) -0.0134(2)
S2 0.0235(3) 0.0393(3) 0.0427(3) 0.0001(2) -0.0177(2) -0.0187(3)
S3 0.0343(3) 0.0327(3) 0.0242(3) -0.0185(2) -0.0116(2) 0.0005(2)
C1 0.0205(9) 0.0238(10) 0.0224(9) -0.0057(7) -0.0087(7) -0.0071(8)
C2 0.0199(9) 0.0226(10) 0.0245(10) -0.0057(7) -0.0089(8) -0.0053(8)
C3 0.0256(10) 0.0318(11) 0.0243(10) -0.0102(9) -0.0101(8) -0.0043(8)
C4 0.0206(10) 0.0352(12) 0.0322(11) -0.0093(8) -0.0102(8) -0.0097(9)
C5 0.0240(10) 0.0369(12) 0.0296(11) -0.0098(9) -0.0045(8) -0.0127(9)
C6 0.0293(11) 0.0405(13) 0.0257(11) -0.0151(10) -0.0045(9) -0.0104(9)
C7 0.0245(10) 0.0311(11) 0.0265(10) -0.0092(8) -0.0086(8) -0.0085(9)
C8 0.0333(13) 0.0585(16) 0.0369(13) -0.0222(12) 0.0001(10) -0.0185(12)
C9 0.0331(12) 0.0451(14) 0.0373(13) -0.0166(11) -0.0038(10) -0.0090(11)
C10 0.0364(14) 0.0485(16) 0.0548(17) -0.0118(12) -0.0057(12) -0.0094(13)
C11 0.0559(18) 0.0473(17) 0.0594(19) -0.0115(14) 0.0046(15) -0.0186(14)
C12 0.066(2) 0.0447(16) 0.0459(16) -0.0141(14) -0.0031(14) -0.0073(13)
C13 0.093(3) 0.0458(18) 0.064(2) -0.0320(18) 0.0189(19) -0.0200(16)
C14 0.0222(9) 0.0230(10) 0.0226(9) -0.0059(8) -0.0083(8) -0.0058(8)
C15 0.0252(10) 0.0284(11) 0.0292(10) -0.0068(8) -0.0113(8) -0.0099(9)
C16 0.0320(11) 0.0278(11) 0.0298(11) -0.0056(9) -0.0110(9) -0.0122(9)
C17 0.0207(9) 0.0231(10) 0.0254(10) -0.0037(8) -0.0079(8) -0.0080(8)
C18 0.0212(9) 0.0246(10) 0.0247(10) -0.0055(8) -0.0089(8) -0.0061(8)
C19 0.0189(9) 0.0244(10) 0.0192(9) -0.0071(7) -0.0075(7) -0.0039(7)
C20 0.0205(9) 0.0241(10) 0.0203(9) -0.0072(7) -0.0085(7) -0.0062(7)
C21 0.0212(9) 0.0250(10) 0.0230(10) -0.0050(8) -0.0070(8) -0.0062(8)
C22 0.0236(10) 0.0247(10) 0.0293(10) -0.0045(8) -0.0105(8) -0.0070(8)
C23 0.0294(11) 0.0266(10) 0.0266(10) -0.0095(8) -0.0139(8) -0.0052(8)
C24 0.0307(11) 0.0310(11) 0.0226(10) -0.0112(9) -0.0069(8) -0.0035(8)
C25 0.0233(10) 0.0291(11) 0.0233(10) -0.0074(8) -0.0060(8) -0.0067(8)
C26 0.0405(13) 0.0275(11) 0.0314(12) -0.0091(10) -0.0146(10) -0.0011(9)
C27 0.0364(13) 0.0338(12) 0.0351(12) -0.0001(10) -0.0151(10) -0.0047(10)
C28 0.0334(12) 0.0364(13) 0.0338(12) -0.0039(10) -0.0123(10) -0.0063(10)
C29 0.0372(13) 0.0412(14) 0.0382(13) -0.0084(11) -0.0155(11) -0.0058(11)
C30 0.0584(18) 0.0564(18) 0.0604(18) 0.0047(14) -0.0312(15) -0.0266(15)
C31 0.072(2) 0.061(2) 0.0583(19) -0.0189(16) -0.0328(16) -0.0142(15)
C32 0.0186(9) 0.0242(10) 0.0211(9) -0.0060(7) -0.0073(7) -0.0045(7)
C33 0.0220(9) 0.0216(9) 0.0221(9) -0.0042(7) -0.0082(8) -0.0069(8)
C34 0.0211(9) 0.0212(9) 0.0202(9) -0.0044(7) -0.0072(7) -0.0070(7)
C35 0.0215(9) 0.0237(10) 0.0224(9) -0.0023(8) -0.0072(8) -0.0079(8)
C36 0.0237(10) 0.0226(10) 0.0228(10) -0.0017(8) -0.0062(8) -0.0051(8)
C37 0.0274(10) 0.0254(10) 0.0247(10) -0.0107(8) -0.0041(8) -0.0034(8)
C38 0.0269(10) 0.0277(11) 0.0247(10) -0.0109(8) -0.0064(8) -0.0069(8)
C39 0.0228(9) 0.0221(9) 0.0214(9) -0.0062(8) -0.0069(8) -0.0068(8)
C40 0.0257(10) 0.0230(10) 0.0227(10) -0.0075(8) -0.0093(8) -0.0068(8)
C41 0.0275(10) 0.0234(10) 0.0214(9) -0.0079(8) -0.0099(8) -0.0051(8)
C42 0.0243(10) 0.0226(10) 0.0223(9) -0.0073(8) -0.0073(8) -0.0054(8)
C43 0.0342(11) 0.0304(11) 0.0223(10) -0.0104(9) -0.0128(9) -0.0046(8)
C44 0.0396(12) 0.0361(12) 0.0214(10) -0.0175(10) -0.0122(9) 0.0001(9)
C45 0.0302(11) 0.0273(11) 0.0200(10) -0.0040(9) -0.0045(8) -0.0032(8)
C46 0.0298(11) 0.0242(10) 0.0235(10) -0.0061(8) -0.0074(8) -0.0033(8)
C47 0.0303(11) 0.0264(11) 0.0219(10) -0.0071(8) -0.0082(8) -0.0029(8)
C48 0.0319(11) 0.0259(11) 0.0252(10) -0.0057(9) -0.0077(9) -0.0062(8)
C49 0.0350(12) 0.0323(12) 0.0292(11) -0.0030(10) -0.0104(9) -0.0053(9)
C50 0.0387(13) 0.0402(14) 0.0380(13) 0.0061(11) -0.0152(11) -0.0088(11)
C51 0.0268(10) 0.0265(10) 0.0212(9) -0.0114(8) -0.0088(8) -0.0034(8)
C52 0.0294(11) 0.0379(12) 0.0382(12) -0.0045(9) -0.0140(10) -0.0189(10)
C53 0.0357(12) 0.0400(13) 0.0373(12) -0.0081(10) -0.0169(10) -0.0168(10)
C54 0.0304(11) 0.0333(12) 0.0299(11) -0.0137(9) -0.0121(9) -0.0049(9)
C55 0.0236(10) 0.0372(12) 0.0304(11) -0.0117(9) -0.0065(9) -0.0077(9)
C56 0.0268(11) 0.0382(12) 0.0235(10) -0.0125(9) -0.0054(8) -0.0100(9)
C57 0.0376(13) 0.0439(14) 0.0383(13) -0.0158(11) -0.0195(11) -0.0064(11)
C58 0.0514(16) 0.0469(15) 0.0433(14) -0.0243(12) -0.0244(12) -0.0011(12)
C60 0.094(3) 0.083(3) 0.082(3) -0.049(2) -0.037(2) -0.012(2)
C61 0.073(2) 0.0629(19) 0.0627(19) -0.0384(17) -0.0426(17) 0.0054(15)
C62 0.075(2) 0.069(2) 0.071(2) -0.0383(19) -0.0286(19) 0.0033(18)
C63 0.082(3) 0.061(2) 0.097(3) 0.013(2) -0.027(2) 0.000(2)

loop_
_atom_type_symbol
_atom_type_description
_atom_type_scat_dispersion_real
_atom_type_scat_dispersion_imag
_atom_type_scat_source
C C 0.0033 0.0016 'International Tables Vol C Tables 4.2.6.8 and 6.1.1.4'
H H 0.0000 0.0000 'International Tables Vol C Tables 4.2.6.8 and 6.1.1.4'
S S 0.1246 0.1234 'International Tables Vol C Tables 4.2.6.8 and 6.1.1.4'

loop_
_geom_angle_atom_site_label_1
_geom_angle_atom_site_label_2
_geom_angle_atom_site_label_3
_geom_angle_site_symmetry_1
_geom_angle_site_symmetry_3
_geom_angle
_geom_angle_publ_flag
C17 S1 C16 . . 90.02(10) ?
C44 S3 C42 . . 91.03(10) ?
C14 C1 C20 . . 112.35(16) ?
C14 C1 C2 . . 109.33(16) ?
C20 C1 C2 . . 111.87(16) ?
C14 C1 C19 . . 100.63(15) ?
C20 C1 C19 . . 109.04(15) ?
C2 C1 C19 . . 113.15(15) ?
C7 C2 C3 . . 118.02(18) ?
C7 C2 C1 . . 123.71(17) ?
C3 C2 C1 . . 118.24(17) ?
C2 C3 C4 . . 120.94(19) ?
C2 C3 H3 . . 119.5 ?
C4 C3 H3 . . 119.5 ?
C5 C4 C3 . . 121.33(19) ?
C5 C4 H4 . . 119.3 ?
C3 C4 H4 . . 119.3 ?
C6 C5 C4 . . 117.33(19) ?
C6 C5 C8 . . 121.1(2) ?
C4 C5 C8 . . 121.54(19) ?
C5 C6 C7 . . 121.5(2) ?
C5 C6 H6 . . 119.2 ?
C7 C6 H6 . . 119.2 ?
C2 C7 C6 . . 120.84(18) ?
C2 C7 H7 . . 119.6 ?
C6 C7 H7 . . 119.6 ?
C5 C8 C9 . . 115.4(2) ?
C5 C8 H8A . . 108.4 ?
C9 C8 H8A . . 108.4 ?
C5 C8 H8AB . . 108.4 ?
C9 C8 H8AB . . 108.4 ?
H8A C8 H8AB . . 107.5 ?
C10 C9 C8 . . 113.5(2) ?
C10 C9 H9A . . 108.9 ?
C8 C9 H9A . . 108.9 ?
C10 C9 H9AB . . 108.9 ?
C8 C9 H9AB . . 108.9 ?
H9A C9 H9AB . . 107.7 ?
C9 C10 C11 . . 113.7(2) ?
C9 C10 H10A . . 108.8 ?
C11 C10 H10A . . 108.8 ?
C9 C10 H10B . . 108.8 ?
C11 C10 H10B . . 108.8 ?
H10A C10 H10B . . 107.7 ?
C12 C11 C10 . . 114.2(3) ?
C12 C11 H11A . . 108.7 ?
C10 C11 H11A . . 108.7 ?
C12 C11 H11B . . 108.7 ?
C10 C11 H11B . . 108.7 ?
H11A C11 H11B . . 107.6 ?
C11 C12 C13 . . 113.0(3) ?
C11 C12 H12A . . 109.0 ?
C13 C12 H12A . . 109.0 ?
C11 C12 H12B . . 109.0 ?
C13 C12 H12B . . 109.0 ?
H12A C12 H12B . . 107.8 ?
C12 C13 H13A . . 109.5 ?
C12 C13 H13B . . 109.5 ?
H13A C13 H13B . . 109.5 ?
C12 C13 H13C . . 109.5 ?
H13A C13 H13C . . 109.5 ?
H13B C13 H13C . . 109.5 ?
C17 C14 C15 . . 112.62(18) ?
C17 C14 C1 . . 111.34(16) ?
C15 C14 C1 . . 136.04(18) ?
C16 C15 C14 . . 110.90(18) ?
C16 C15 H15 . . 124.6 ?
C14 C15 H15 . . 124.6 ?
C15 C16 S1 . . 113.68(15) ?
C15 C16 H16 . . 123.2 ?
S1 C16 H16 . . 123.2 ?
C14 C17 C18 . . 113.29(18) ?
C14 C17 S1 . . 112.77(15) ?
C18 C17 S1 . . 133.93(15) ?
C17 C18 C19 . . 104.57(16) ?
C17 C18 S2 . . 126.02(16) ?
C19 C18 S2 . . 129.39(15) ?
C32 C19 C18 . . 127.38(17) ?
C32 C19 C1 . . 122.55(17) ?
C18 C19 C1 . . 109.73(16) ?
C21 C20 C25 . . 117.89(18) ?
C21 C20 C1 . . 121.35(17) ?
C25 C20 C1 . . 120.60(18) ?
C22 C21 C20 . . 121.24(19) ?
C22 C21 H21 . . 119.4 ?
C20 C21 H21 . . 119.4 ?
C23 C22 C21 . . 121.1(2) ?
C23 C22 H22 . . 119.5 ?
C21 C22 H22 . . 119.5 ?
C24 C23 C22 . . 117.77(19) ?
C24 C23 C26 . . 122.62(19) ?
C22 C23 C26 . . 119.6(2) ?
C23 C24 C25 . . 121.59(19) ?
C23 C24 H24 . . 119.2 ?
C25 C24 H24 . . 119.2 ?
C24 C25 C20 . . 120.4(2) ?
C24 C25 H25 . . 119.8 ?
C20 C25 H25 . . 119.8 ?
C23 C26 C27 . . 113.86(18) ?
C23 C26 H26A . . 108.8 ?
C27 C26 H26A . . 108.8 ?
C23 C26 H26B . . 108.8 ?
C27 C26 H26B . . 108.8 ?
H26A C26 H26B . . 107.7 ?
C28 C27 C26 . . 112.9(2) ?
C28 C27 H27A . . 109.0 ?
C26 C27 H27A . . 109.0 ?
C28 C27 H27B . . 109.0 ?
C26 C27 H27B . . 109.0 ?
H27A C27 H27B . . 107.8 ?
C27 C28 C29 . . 114.1(2) ?
C27 C28 H28A . . 108.7 ?
C29 C28 H28A . . 108.7 ?
C27 C28 H28B . . 108.7 ?
C29 C28 H28B . . 108.7 ?
H28A C28 H28B . . 107.6 ?
C30 C29 C28 . . 113.9(2) ?
C30 C29 H29A . . 108.8 ?
C28 C29 H29A . . 108.8 ?
C30 C29 H29B . . 108.8 ?
C28 C29 H29B . . 108.8 ?
H29A C29 H29B . . 107.7 ?
C31 C30 C29 . . 114.8(3) ?
C31 C30 H30A . . 108.6 ?
C29 C30 H30A . . 108.6 ?
C31 C30 H30B . . 108.6 ?
C29 C30 H30B . . 108.6 ?
H30A C30 H30B . . 107.5 ?
C30 C31 H31A . . 109.5 ?
C30 C31 H31B . . 109.5 ?
H31A C31 H31B . . 109.5 ?
C30 C31 H31C . . 109.5 ?
H31A C31 H31C . . 109.5 ?
H31B C31 H31C . . 109.5 ?
C19 C32 C33 . . 126.63(18) ?
C19 C32 H32 . . 116.7 ?
C33 C32 H32 . . 116.7 ?
C42 C33 C34 . . 117.90(17) ?
C42 C33 C32 . . 121.00(17) ?
C34 C33 C32 . . 121.07(17) ?
C35 C34 C33 . . 121.11(17) ?
C35 C34 C39 . . 118.95(17) ?
C33 C34 C39 . . 119.93(17) ?
C36 C35 C34 . . 122.40(18) ?
C36 C35 H35 . . 118.8 ?
C34 C35 H35 . . 118.8 ?
C35 C36 C37 . . 118.18(18) ?
C35 C36 C45 . . 121.12(18) ?
C37 C36 C45 . . 120.69(18) ?
C38 C37 C36 . . 121.40(18) ?
C38 C37 H37 . . 119.3 ?
C36 C37 H37 . . 119.3 ?
C37 C38 C39 . . 121.49(18) ?
C37 C38 H38 . . 119.3 ?
C39 C38 H38 . . 119.3 ?
C40 C39 C38 . . 122.03(17) ?
C40 C39 C34 . . 120.39(17) ?
C38 C39 C34 . . 117.56(17) ?
C41 C40 C39 . . 118.53(17) ?
C41 C40 C51 . . 118.80(17) ?
C39 C40 C51 . . 122.59(17) ?
C40 C41 C42 . . 120.26(18) ?
C40 C41 C43 . . 128.29(18) ?
C42 C41 C43 . . 111.39(17) ?
C33 C42 C41 . . 122.66(18) ?
C33 C42 S3 . . 126.30(15) ?
C41 C42 S3 . . 110.95(14) ?
C44 C43 C41 . . 113.02(18) ?
C44 C43 H43 . . 123.5 ?
C41 C43 H43 . . 123.5 ?
C43 C44 S3 . . 113.59(16) ?
C43 C44 H44 . . 123.2 ?
S3 C44 H44 . . 123.2 ?
C36 C45 C46 . . 113.46(17) ?
C36 C45 H45A . . 108.9 ?
C46 C45 H45A . . 108.9 ?
C36 C45 H45B . . 108.9 ?
C46 C45 H45B . . 108.9 ?
H45A C45 H45B . . 107.7 ?
C45 C46 C47 . . 113.59(17) ?
C45 C46 H46A . . 108.8 ?
C47 C46 H46A . . 108.8 ?
C45 C46 H46B . . 108.8 ?
C47 C46 H46B . . 108.8 ?
H46A C46 H46B . . 107.7 ?
C48 C47 C46 . . 112.28(17) ?
C48 C47 H47A . . 109.1 ?
C46 C47 H47A . . 109.1 ?
C48 C47 H47B . . 109.1 ?
C46 C47 H47B . . 109.1 ?
H47A C47 H47B . . 107.9 ?
C49 C48 C47 . . 115.22(18) ?
C49 C48 H48A . . 108.5 ?
C47 C48 H48A . . 108.5 ?
C49 C48 H48B . . 108.5 ?
C47 C48 H48B . . 108.5 ?
H48A C48 H48B . . 107.5 ?
C48 C49 C50 . . 111.98(19) ?
C48 C49 H49A . . 109.2 ?
C50 C49 H49A . . 109.2 ?
C48 C49 H49B . . 109.2 ?
C50 C49 H49B . . 109.2 ?
H49A C49 H49B . . 107.9 ?
C49 C50 H50A . . 109.5 ?
C49 C50 H50B . . 109.5 ?
H50A C50 H50B . . 109.5 ?
C49 C50 H50C . . 109.5 ?
H50A C50 H50C . . 109.5 ?
H50B C50 H50C . . 109.5 ?
C52 C51 C56 . . 118.29(18) ?
C52 C51 C40 . . 122.08(19) ?
C56 C51 C40 . . 119.42(18) ?
C51 C52 C53 . . 120.5(2) ?
C51 C52 H52 . . 119.8 ?
C53 C52 H52 . . 119.8 ?
C54 C53 C52 . . 121.3(2) ?
C54 C53 H53 . . 119.4 ?
C52 C53 H53 . . 119.4 ?
C55 C54 C53 . . 118.07(19) ?
C55 C54 C57 . . 120.5(2) ?
C53 C54 C57 . . 121.4(2) ?
C54 C55 C56 . . 120.9(2) ?
C54 C55 H55 . . 119.5 ?
C56 C55 H55 . . 119.5 ?
C51 C56 C55 . . 121.0(2) ?
C51 C56 H56 . . 119.5 ?
C55 C56 H56 . . 119.5 ?
C54 C57 C58 . . 113.6(2) ?
C54 C57 H57A . . 108.8 ?
C58 C57 H57A . . 108.8 ?
C54 C57 H57B . . 108.8 ?
C58 C57 H57B . . 108.8 ?
H57A C57 H57B . . 107.7 ?
C57 C58 C61 . . 112.9(2) ?
C57 C58 H58A . . 109.0 ?
C61 C58 H58A . . 109.0 ?
C57 C58 H58B . . 109.0 ?
C61 C58 H58B . . 109.0 ?
H58A C58 H58B . . 107.8 ?
C61 C60 C62 . . 115.4(3) ?
C61 C60 H60A . . 108.4 ?
C62 C60 H60A . . 108.4 ?
C61 C60 H60B . . 108.4 ?
C62 C60 H60B . . 108.4 ?
H60A C60 H60B . . 107.5 ?
C60 C61 C58 . . 113.9(3) ?
C60 C61 H61A . . 108.8 ?
C58 C61 H61A . . 108.8 ?
C60 C61 H61B . . 108.8 ?
C58 C61 H61B . . 108.8 ?
H61A C61 H61B . . 107.7 ?
C60 C62 C63 . . 118.4(3) ?
C60 C62 H62A . . 107.7 ?
C63 C62 H62A . . 107.7 ?
C60 C62 H62B . . 107.7 ?
C63 C62 H62B . . 107.7 ?
H62A C62 H62B . . 107.1 ?
C62 C63 H63A . . 109.5 ?
C62 C63 H63B . . 109.5 ?
H63A C63 H63B . . 109.5 ?
C62 C63 H63C . . 109.5 ?
H63A C63 H63C . . 109.5 ?
H63B C63 H63C . . 109.5 ?

loop_
_geom_bond_atom_site_label_1
_geom_bond_atom_site_label_2
_geom_bond_site_symmetry_2
_geom_bond_distance
_geom_bond_publ_flag
S1 C17 . 1.719(2) ?
S1 C16 . 1.729(2) ?
S2 C18 . 1.640(2) ?
S3 C44 . 1.742(2) ?
S3 C42 . 1.750(2) ?
C1 C14 . 1.514(3) ?
C1 C20 . 1.535(3) ?
C1 C2 . 1.541(3) ?
C1 C19 . 1.559(2) ?
C2 C7 . 1.387(3) ?
C2 C3 . 1.398(3) ?
C3 C4 . 1.398(3) ?
C3 H3 . 0.95 ?
C4 C5 . 1.396(3) ?
C4 H4 . 0.95 ?
C5 C6 . 1.393(3) ?
C5 C8 . 1.512(3) ?
C6 C7 . 1.403(3) ?
C6 H6 . 0.95 ?
C7 H7 . 0.95 ?
C8 C9 . 1.520(3) ?
C8 H8A . 0.99 ?
C8 H8AB . 0.99 ?
C9 C10 . 1.507(4) ?
C9 H9A . 0.99 ?
C9 H9AB . 0.99 ?
C10 C11 . 1.564(4) ?
C10 H10A . 0.99 ?
C10 H10B . 0.99 ?
C11 C12 . 1.509(4) ?
C11 H11A . 0.99 ?
C11 H11B . 0.99 ?
C12 C13 . 1.522(4) ?
C12 H12A . 0.99 ?
C12 H12B . 0.99 ?
C13 H13A . 0.98 ?
C13 H13B . 0.98 ?
C13 H13C . 0.98 ?
C14 C17 . 1.377(3) ?
C14 C15 . 1.420(3) ?
C15 C16 . 1.372(3) ?
C15 H15 . 0.95 ?
C16 H16 . 0.95 ?
C17 C18 . 1.436(3) ?
C18 C19 . 1.495(3) ?
C19 C32 . 1.337(3) ?
C20 C21 . 1.395(3) ?
C20 C25 . 1.401(3) ?
C21 C22 . 1.395(3) ?
C21 H21 . 0.95 ?
C22 C23 . 1.393(3) ?
C22 H22 . 0.95 ?
C23 C24 . 1.392(3) ?
C23 C26 . 1.514(3) ?
C24 C25 . 1.399(3) ?
C24 H24 . 0.95 ?
C25 H25 . 0.95 ?
C26 C27 . 1.540(3) ?
C26 H26A . 0.99 ?
C26 H26B . 0.99 ?
C27 C28 . 1.513(3) ?
C27 H27A . 0.99 ?
C27 H27B . 0.99 ?
C28 C29 . 1.522(3) ?
C28 H28A . 0.99 ?
C28 H28B . 0.99 ?
C29 C30 . 1.508(4) ?
C29 H29A . 0.99 ?
C29 H29B . 0.99 ?
C30 C31 . 1.507(4) ?
C30 H30A . 0.99 ?
C30 H30B . 0.99 ?
C31 H31A . 0.98 ?
C31 H31B . 0.98 ?
C31 H31C . 0.98 ?
C32 C33 . 1.488(3) ?
C32 H32 . 0.95 ?
C33 C42 . 1.380(3) ?
C33 C34 . 1.423(3) ?
C34 C35 . 1.422(3) ?
C34 C39 . 1.443(3) ?
C35 C36 . 1.375(3) ?
C35 H35 . 0.95 ?
C36 C37 . 1.427(3) ?
C36 C45 . 1.510(3) ?
C37 C38 . 1.372(3) ?
C37 H37 . 0.95 ?
C38 C39 . 1.425(3) ?
C38 H38 . 0.95 ?
C39 C40 . 1.420(3) ?
C40 C41 . 1.394(3) ?
C40 C51 . 1.494(3) ?
C41 C42 . 1.424(3) ?
C41 C43 . 1.443(3) ?
C43 C44 . 1.347(3) ?
C43 H43 . 0.95 ?
C44 H44 . 0.95 ?
C45 C46 . 1.525(3) ?
C45 H45A . 0.99 ?
C45 H45B . 0.99 ?
C46 C47 . 1.529(3) ?
C46 H46A . 0.99 ?
C46 H46B . 0.99 ?
C47 C48 . 1.525(3) ?
C47 H47A . 0.99 ?
C47 H47B . 0.99 ?
C48 C49 . 1.521(3) ?
C48 H48A . 0.99 ?
C48 H48B . 0.99 ?
C49 C50 . 1.525(3) ?
C49 H49A . 0.99 ?
C49 H49B . 0.99 ?
C50 H50A . 0.98 ?
C50 H50B . 0.98 ?
C50 H50C . 0.98 ?
C51 C52 . 1.396(3) ?
C51 C56 . 1.397(3) ?
C52 C53 . 1.406(3) ?
C52 H52 . 0.95 ?
C53 C54 . 1.396(3) ?
C53 H53 . 0.95 ?
C54 C55 . 1.394(3) ?
C54 C57 . 1.516(3) ?
C55 C56 . 1.402(3) ?
C55 H55 . 0.95 ?
C56 H56 . 0.95 ?
C57 C58 . 1.520(3) ?
C57 H57A . 0.99 ?
C57 H57B . 0.99 ?
C58 C61 . 1.534(3) ?
C58 H58A . 0.99 ?
C58 H58B . 0.99 ?
C60 C61 . 1.500(4) ?
C60 C62 . 1.511(5) ?
C60 H60A . 0.99 ?
C60 H60B . 0.99 ?
C61 H61A . 0.99 ?
C61 H61B . 0.99 ?
C62 C63 . 1.517(5) ?
C62 H62A . 0.99 ?
C62 H62B . 0.99 ?
C63 H63A . 0.98 ?
C63 H63B . 0.98 ?
C63 H63C . 0.98 ?

loop_
_geom_torsion_atom_site_label_1
_geom_torsion_atom_site_label_2
_geom_torsion_atom_site_label_3
_geom_torsion_atom_site_label_4
_geom_torsion_site_symmetry_1
_geom_torsion_site_symmetry_2
_geom_torsion_site_symmetry_3
_geom_torsion_site_symmetry_4
_geom_torsion
_geom_torsion_publ_flag
C14 C1 C2 C7 . . . . -112.2(2) ?
C20 C1 C2 C7 . . . . 122.7(2) ?
C19 C1 C2 C7 . . . . -1.0(3) ?
C14 C1 C2 C3 . . . . 65.8(2) ?
C20 C1 C2 C3 . . . . -59.3(2) ?
C19 C1 C2 C3 . . . . 177.08(18) ?
C7 C2 C3 C4 . . . . -1.1(3) ?
C1 C2 C3 C4 . . . . -179.26(19) ?
C2 C3 C4 C5 . . . . 0.4(3) ?
C3 C4 C5 C6 . . . . 0.8(3) ?
C3 C4 C5 C8 . . . . -177.7(2) ?
C4 C5 C6 C7 . . . . -1.3(3) ?
C8 C5 C6 C7 . . . . 177.2(2) ?
C3 C2 C7 C6 . . . . 0.6(3) ?
C1 C2 C7 C6 . . . . 178.7(2) ?
C5 C6 C7 C2 . . . . 0.6(3) ?
C6 C5 C8 C9 . . . . 139.5(2) ?
C4 C5 C8 C9 . . . . -42.1(3) ?
C5 C8 C9 C10 . . . . -58.3(3) ?
C8 C9 C10 C11 . . . . 179.9(2) ?
C9 C10 C11 C12 . . . . 72.6(4) ?
C10 C11 C12 C13 . . . . -173.0(3) ?
C20 C1 C14 C17 . . . . -120.12(18) ?
C2 C1 C14 C17 . . . . 115.05(18) ?
C19 C1 C14 C17 . . . . -4.3(2) ?
C20 C1 C14 C15 . . . . 61.0(3) ?
C2 C1 C14 C15 . . . . -63.8(3) ?
C19 C1 C14 C15 . . . . 176.9(2) ?
C17 C14 C15 C16 . . . . 1.4(3) ?
C1 C14 C15 C16 . . . . -179.8(2) ?
C14 C15 C16 S1 . . . . -1.0(2) ?
C17 S1 C16 C15 . . . . 0.33(18) ?
C15 C14 C17 C18 . . . . 179.69(17) ?
C1 C14 C17 C18 . . . . 0.5(2) ?
C15 C14 C17 S1 . . . . -1.1(2) ?
C1 C14 C17 S1 . . . . 179.70(13) ?
C16 S1 C17 C14 . . . . 0.48(17) ?
C16 S1 C17 C18 . . . . 179.4(2) ?
C14 C17 C18 C19 . . . . 3.7(2) ?
S1 C17 C18 C19 . . . . -175.24(17) ?
C14 C17 C18 S2 . . . . -177.39(16) ?
S1 C17 C18 S2 . . . . 3.7(3) ?
C17 C18 C19 C32 . . . . 167.0(2) ?
S2 C18 C19 C32 . . . . -11.9(3) ?
C17 C18 C19 C1 . . . . -6.4(2) ?
S2 C18 C19 C1 . . . . 174.74(15) ?
C14 C1 C19 C32 . . . . -167.32(18) ?
C20 C1 C19 C32 . . . . -49.0(2) ?
C2 C1 C19 C32 . . . . 76.2(2) ?
C14 C1 C19 C18 . . . . 6.46(19) ?
C20 C1 C19 C18 . . . . 124.75(17) ?
C2 C1 C19 C18 . . . . -110.06(18) ?
C14 C1 C20 C21 . . . . -151.48(17) ?
C2 C1 C20 C21 . . . . -28.1(2) ?
C19 C1 C20 C21 . . . . 97.9(2) ?
C14 C1 C20 C25 . . . . 33.3(2) ?
C2 C1 C20 C25 . . . . 156.70(17) ?
C19 C1 C20 C25 . . . . -77.4(2) ?
C25 C20 C21 C22 . . . . 0.5(3) ?
C1 C20 C21 C22 . . . . -174.83(17) ?
C20 C21 C22 C23 . . . . 0.5(3) ?
C21 C22 C23 C24 . . . . -1.0(3) ?
C21 C22 C23 C26 . . . . 179.02(18) ?
C22 C23 C24 C25 . . . . 0.3(3) ?
C26 C23 C24 C25 . . . . -179.68(19) ?
C23 C24 C25 C20 . . . . 0.8(3) ?
C21 C20 C25 C24 . . . . -1.2(3) ?
C1 C20 C25 C24 . . . . 174.22(17) ?
C24 C23 C26 C27 . . . . -111.9(2) ?
C22 C23 C26 C27 . . . . 68.2(3) ?
C23 C26 C27 C28 . . . . 71.9(3) ?
C26 C27 C28 C29 . . . . -178.3(2) ?
C27 C28 C29 C30 . . . . -179.8(2) ?
C28 C29 C30 C31 . . . . -176.4(2) ?
C18 C19 C32 C33 . . . . 5.2(3) ?
C1 C19 C32 C33 . . . . 177.85(18) ?
C19 C32 C33 C42 . . . . 84.0(3) ?
C19 C32 C33 C34 . . . . -97.6(2) ?
C42 C33 C34 C35 . . . . 175.48(18) ?
C32 C33 C34 C35 . . . . -2.9(3) ?
C42 C33 C34 C39 . . . . -5.8(3) ?
C32 C33 C34 C39 . . . . 175.85(18) ?
C33 C34 C35 C36 . . . . -179.58(19) ?
C39 C34 C35 C36 . . . . 1.7(3) ?
C34 C35 C36 C37 . . . . -0.9(3) ?
C34 C35 C36 C45 . . . . 178.20(18) ?
C35 C36 C37 C38 . . . . -0.7(3) ?
C45 C36 C37 C38 . . . . -179.8(2) ?
C36 C37 C38 C39 . . . . 1.5(3) ?
C37 C38 C39 C40 . . . . 177.5(2) ?
C37 C38 C39 C34 . . . . -0.7(3) ?
C35 C34 C39 C40 . . . . -179.10(18) ?
C33 C34 C39 C40 . . . . 2.1(3) ?
C35 C34 C39 C38 . . . . -0.8(3) ?
C33 C34 C39 C38 . . . . -179.61(18) ?
C38 C39 C40 C41 . . . . -175.19(19) ?
C34 C39 C40 C41 . . . . 3.0(3) ?
C38 C39 C40 C51 . . . . 8.1(3) ?
C34 C39 C40 C51 . . . . -173.67(19) ?
C39 C40 C41 C42 . . . . -4.4(3) ?
C51 C40 C41 C42 . . . . 172.41(19) ?
C39 C40 C41 C43 . . . . 178.7(2) ?
C51 C40 C41 C43 . . . . -4.5(3) ?
C34 C33 C42 C41 . . . . 4.5(3) ?
C32 C33 C42 C41 . . . . -177.12(19) ?
C34 C33 C42 S3 . . . . -179.23(15) ?
C32 C33 C42 S3 . . . . -0.9(3) ?
C40 C41 C42 C33 . . . . 0.6(3) ?
C43 C41 C42 C33 . . . . 178.00(19) ?
C40 C41 C42 S3 . . . . -176.15(16) ?
C43 C41 C42 S3 . . . . 1.2(2) ?
C44 S3 C42 C33 . . . . -177.9(2) ?
C44 S3 C42 C41 . . . . -1.23(17) ?
C40 C41 C43 C44 . . . . 176.6(2) ?
C42 C41 C43 C44 . . . . -0.5(3) ?
C41 C43 C44 S3 . . . . -0.4(3) ?
C42 S3 C44 C43 . . . . 1.0(2) ?
C35 C36 C45 C46 . . . . -69.3(3) ?
C37 C36 C45 C46 . . . . 109.8(2) ?
C36 C45 C46 C47 . . . . 178.18(17) ?
C45 C46 C47 C48 . . . . 176.04(17) ?
C46 C47 C48 C49 . . . . 176.65(18) ?
C47 C48 C49 C50 . . . . -176.33(19) ?
C41 C40 C51 C52 . . . . 75.1(3) ?
C39 C40 C51 C52 . . . . -108.2(2) ?
C41 C40 C51 C56 . . . . -99.6(2) ?
C39 C40 C51 C56 . . . . 77.1(3) ?
C56 C51 C52 C53 . . . . -1.0(3) ?
C40 C51 C52 C53 . . . . -175.7(2) ?
C51 C52 C53 C54 . . . . 0.2(4) ?
C52 C53 C54 C55 . . . . 0.4(3) ?
C52 C53 C54 C57 . . . . 179.3(2) ?
C53 C54 C55 C56 . . . . -0.1(3) ?
C57 C54 C55 C56 . . . . -179.1(2) ?
C52 C51 C56 C55 . . . . 1.2(3) ?
C40 C51 C56 C55 . . . . 176.13(19) ?
C54 C55 C56 C51 . . . . -0.7(3) ?
C55 C54 C57 C58 . . . . -121.8(3) ?
C53 C54 C57 C58 . . . . 59.2(3) ?
C54 C57 C58 C61 . . . . 171.0(2) ?
C62 C60 C61 C58 . . . . 69.9(5) ?
C57 C58 C61 C60 . . . . -174.5(3) ?
C61 C60 C62 C63 . . . . 66.8(5) ?
